data_4082332
loop_
_publ_author_name
'Bour, Christophe'
'Monot, Julien'
'Tang, Shun'
'Guillot, R\'egis'
'Farjon, Jonathan'
'Gandon, Vincent'

_publ_section_title
;
 Structure, Stability, and Catalytic Activity of Fluorine-Bridged
 Complexes IPr&#x00B7;GaCl2(\m-F)EFn--1(EFn--= SbF6--, PF6--, or BF4--)
;
_journal_issue 2
_journal_name_full Organometallics
_journal_page_first 594
_journal_paper_doi 10.1021/om4012054
_journal_volume 33
_journal_year 2014
_chemical_formula_moiety 'C27 H37 N2, F4 Ga '
_chemical_formula_sum 'C27 H37 F4 Ga N2'
_chemical_formula_weight 535.31
_space_group_IT_number 56
_symmetry_cell_setting orthorhombic
_symmetry_Int_Tables_number 56
_symmetry_space_group_name_Hall '-P 2ab 2ac'
_symmetry_space_group_name_H-M 'P c c n'
_atom_sites_solution_hydrogens geom
_atom_sites_solution_primary direct
_atom_sites_solution_secondary difmap
_audit_creation_method SHELXL-97
_cell_angle_alpha 90.00
_cell_angle_beta 90.00
_cell_angle_gamma 90.00
_cell_formula_units_Z 4
_cell_length_a 11.1823(4)
_cell_length_b 12.5944(5)
_cell_length_c 19.9354(7)
_cell_measurement_reflns_used 5864
_cell_measurement_temperature 100(1)
_cell_measurement_theta_max 29.93
_cell_measurement_theta_min 2.44
_cell_volume 2807.59(18)
_computing_cell_refinement 'Bruker SAINT'
_computing_data_collection 'Bruker APEX2'
_computing_data_reduction 'Bruker SAINT'
_computing_structure_refinement 'SHELXL-97 (Sheldrick, 1997)'
_computing_structure_solution 'SHELXS-97 (Sheldrick, 1990)'
_diffrn_ambient_temperature 100(1)
_diffrn_measured_fraction_theta_full 0.998
_diffrn_measured_fraction_theta_max 0.905
_diffrn_measurement_device_type 'Bruker APEX-II CCD'
_diffrn_measurement_method '\f and \w scans'
_diffrn_radiation_monochromator graphite
_diffrn_radiation_probe x-ray
_diffrn_radiation_type MoK\a
_diffrn_radiation_wavelength 0.71073
_diffrn_reflns_av_R_equivalents 0.0336
_diffrn_reflns_av_sigmaI/netI 0.0320
_diffrn_reflns_limit_h_max 15
_diffrn_reflns_limit_h_min -15
_diffrn_reflns_limit_k_max 18
_diffrn_reflns_limit_k_min -11
_diffrn_reflns_limit_l_max 27
_diffrn_reflns_limit_l_min -29
_diffrn_reflns_number 21870
_diffrn_reflns_theta_full 25.00
_diffrn_reflns_theta_max 31.73
_diffrn_reflns_theta_min 2.04
_diffrn_source 'fine-focus sealed tube'
_diffrn_source_type 'kappa X8 APEX II Bruker ICMMO'
_exptl_absorpt_coefficient_mu 1.023
_exptl_absorpt_correction_T_max 0.9807
_exptl_absorpt_correction_T_min 0.7784
_exptl_absorpt_correction_type psi-scan
_exptl_absorpt_process_details SADABS
_exptl_crystal_colour colorless
_exptl_crystal_density_diffrn 1.266
_exptl_crystal_density_method 'not measured'
_exptl_crystal_description plate
_exptl_crystal_F_000 1120
_exptl_crystal_size_max 0.27
_exptl_crystal_size_mid 0.09
_exptl_crystal_size_min 0.02
_refine_diff_density_max 0.550
_refine_diff_density_min -0.708
_refine_diff_density_rms 0.073
_refine_ls_extinction_method none
_refine_ls_goodness_of_fit_ref 1.052
_refine_ls_hydrogen_treatment constr
_refine_ls_matrix_type full
_refine_ls_number_parameters 159
_refine_ls_number_reflns 4322
_refine_ls_number_restraints 0
_refine_ls_restrained_S_all 1.052
_refine_ls_R_factor_all 0.0686
_refine_ls_R_factor_gt 0.0461
_refine_ls_shift/su_max 0.000
_refine_ls_shift/su_mean 0.000
_refine_ls_structure_factor_coef Fsqd
_refine_ls_weighting_details 'calc w=1/[\s^2^(Fo^2^)+(0.0547P)^2^+2.6353P] where P=(Fo^2^+2Fc^2^)/3'
_refine_ls_weighting_scheme calc
_refine_ls_wR_factor_gt 0.1169
_refine_ls_wR_factor_ref 0.1265
_reflns_number_gt 3234
_reflns_number_total 4322
_reflns_threshold_expression >2sigma(I)
_cod_data_source_file om4012054_si_001.cif
_cod_data_source_block 3
_cod_database_code 4082332

loop_
_symmetry_equiv_pos_as_xyz
'x, y, z'
'-x+1/2, -y+1/2, z'
'x+1/2, -y, -z+1/2'
'-x, y+1/2, -z+1/2'
'-x, -y, -z'
'x-1/2, y-1/2, -z'
'-x-1/2, y, z-1/2'
'x, -y-1/2, z-1/2'

loop_
_atom_site_label
_atom_site_type_symbol
_atom_site_fract_x
_atom_site_fract_y
_atom_site_fract_z
_atom_site_U_iso_or_equiv
_atom_site_adp_type
_atom_site_occupancy
_atom_site_symmetry_multiplicity
_atom_site_calc_flag
_atom_site_refinement_flags
C1 C 0.2500 0.7500 0.11980(13) 0.0168(5) Uani 1 2 d S
H1 H 0.2500 0.7500 0.1665 0.020 Uiso 1 2 calc SR
C2 C 0.23151(18) 0.69865(14) 0.01443(10) 0.0199(4) Uani 1 1 d .
H2 H 0.2164 0.6567 -0.0230 0.024 Uiso 1 1 calc R
F1 F 0.24335(12) 0.63618(11) 0.36945(7) 0.0334(3) Uani 1 1 d .
F2 F 0.12636(14) 0.75793(12) 0.26509(7) 0.0401(4) Uani 1 1 d .
Ga Ga 0.2500 0.7500 0.318608(16) 0.02690(11) Uani 1 2 d S
C3 C 0.17897(17) 0.56737(13) 0.10623(10) 0.0171(4) Uani 1 1 d .
C4 C 0.05642(18) 0.55651(14) 0.11766(11) 0.0222(4) Uani 1 1 d .
C5 C 0.0188(2) 0.46101(15) 0.14629(12) 0.0285(5) Uani 1 1 d .
H5 H -0.0621 0.4500 0.1546 0.034 Uiso 1 1 calc R
C6 C 0.1005(2) 0.38257(16) 0.16251(13) 0.0310(5) Uani 1 1 d .
H6 H 0.0740 0.3201 0.1825 0.037 Uiso 1 1 calc R
C7 C 0.2206(2) 0.39583(15) 0.14943(12) 0.0285(5) Uani 1 1 d .
7 H 0.2737 0.3418 0.1604 0.034 Uiso 1 1 calc R
C8 C 0.26413(18) 0.48878(14) 0.12001(10) 0.0207(4) Uani 1 1 d .
C9 C -0.03339(19) 0.64331(15) 0.10087(13) 0.0278(5) Uani 1 1 d .
H9 H 0.0106 0.7031 0.0813 0.033 Uiso 1 1 calc R
C10 C -0.0954(2) 0.6828(2) 0.16424(15) 0.0476(7) Uani 1 1 d .
H10A H -0.0364 0.7018 0.1971 0.071 Uiso 1 1 calc R
H10B H -0.1457 0.6277 0.1818 0.071 Uiso 1 1 calc R
H10C H -0.1433 0.7439 0.1537 0.071 Uiso 1 1 calc R
C11 C -0.1250(3) 0.6060(2) 0.04949(14) 0.0423(6) Uani 1 1 d .
H11A H -0.0844 0.5804 0.0103 0.063 Uiso 1 1 calc R
H11B H -0.1761 0.6641 0.0374 0.063 Uiso 1 1 calc R
H11C H -0.1723 0.5498 0.0684 0.063 Uiso 1 1 calc R
C12 C 0.39628(18) 0.50127(15) 0.10551(11) 0.0235(4) Uani 1 1 d .
H12 H 0.4068 0.5668 0.0796 0.028 Uiso 1 1 calc R
C13 C 0.4683(2) 0.5124(2) 0.17070(13) 0.0399(6) Uani 1 1 d .
H13A H 0.4373 0.5706 0.1965 0.060 Uiso 1 1 calc R
H13B H 0.5508 0.5256 0.1601 0.060 Uiso 1 1 calc R
H413 H 0.4620 0.4481 0.1963 0.060 Uiso 1 1 calc R
C14 C 0.4437(2) 0.40898(17) 0.06298(12) 0.0305(5) Uani 1 1 d .
H14A H 0.4332 0.3435 0.0870 0.046 Uiso 1 1 calc R
H14B H 0.5271 0.4197 0.0539 0.046 Uiso 1 1 calc R
H14C H 0.4004 0.4059 0.0215 0.046 Uiso 1 1 calc R
N N 0.22064(14) 0.66859(11) 0.08055(8) 0.0145(3) Uani 1 1 d .

loop_
_atom_site_aniso_label
_atom_site_aniso_U_11
_atom_site_aniso_U_22
_atom_site_aniso_U_33
_atom_site_aniso_U_23
_atom_site_aniso_U_13
_atom_site_aniso_U_12
C1 0.0218(13) 0.0138(10) 0.0150(11) 0.000 0.000 -0.0027(9)
C2 0.0278(11) 0.0176(8) 0.0141(8) -0.0025(6) -0.0008(8) 0.0011(7)
F1 0.0354(8) 0.0417(7) 0.0231(6) 0.0025(5) 0.0000(6) 0.0043(6)
F2 0.0378(8) 0.0552(9) 0.0272(7) -0.0041(6) -0.0099(6) 0.0183(6)
Ga 0.02573(19) 0.0399(2) 0.01509(16) 0.000 0.000 0.01141(14)
C3 0.0193(9) 0.0112(7) 0.0208(9) -0.0011(6) 0.0042(7) -0.0019(6)
C4 0.0208(10) 0.0156(8) 0.0301(11) -0.0050(7) 0.0061(8) -0.0012(6)
C5 0.0229(11) 0.0201(8) 0.0424(13) -0.0040(8) 0.0132(10) -0.0059(7)
C6 0.0342(12) 0.0155(8) 0.0433(13) 0.0026(8) 0.0137(10) -0.0051(8)
C7 0.0306(12) 0.0153(8) 0.0395(13) 0.0055(8) 0.0094(10) 0.0021(7)
C8 0.0211(10) 0.0147(7) 0.0262(10) 0.0015(6) 0.0043(8) -0.0003(6)
C9 0.0185(10) 0.0192(8) 0.0459(14) -0.0052(8) 0.0024(9) 0.0001(7)
C10 0.0298(14) 0.0583(17) 0.0546(17) -0.0274(13) -0.0090(12) 0.0220(12)
C11 0.0495(16) 0.0354(12) 0.0420(14) -0.0072(11) -0.0132(13) 0.0085(11)
C12 0.0198(10) 0.0181(8) 0.0327(11) 0.0042(7) 0.0036(8) 0.0008(7)
C13 0.0299(13) 0.0475(14) 0.0421(15) -0.0076(11) -0.0028(11) 0.0001(10)
C14 0.0287(12) 0.0276(10) 0.0352(12) 0.0014(8) 0.0109(10) 0.0044(8)
N 0.0166(8) 0.0118(6) 0.0153(7) -0.0012(5) 0.0009(6) -0.0007(5)

loop_
_atom_type_symbol
_atom_type_description
_atom_type_scat_dispersion_real
_atom_type_scat_dispersion_imag
_atom_type_scat_source
C C 0.0031 0.0016 'International Tables Vol C Tables 4.2.6.8 and 6.1.1.4'
H H 0.0000 0.0000 'International Tables Vol C Tables 4.2.6.8 and 6.1.1.4'
F F 0.0176 0.0103 'International Tables Vol C Tables 4.2.6.8 and 6.1.1.4'
Ga Ga 0.2310 1.6140 'International Tables Vol C Tables 4.2.6.8 and 6.1.1.4'
N N 0.0061 0.0033 'International Tables Vol C Tables 4.2.6.8 and 6.1.1.4'

loop_
_geom_angle_atom_site_label_1
_geom_angle_atom_site_label_2
_geom_angle_atom_site_label_3
_geom_angle
_geom_angle_site_symmetry_1
_geom_angle_site_symmetry_3
N C1 N 108.0(2) . 2_565
C2 C2 N 106.79(9) 2_565 .
F2 Ga F2 104.83(10) 2_565 .
F2 Ga F1 111.40(7) 2_565 2_565
F2 Ga F1 109.80(6) . 2_565
F2 Ga F1 109.80(6) 2_565 .
F2 Ga F1 111.40(7) . .
F1 Ga F1 109.54(9) 2_565 .
C4 C3 C8 124.48(17) . .
C4 C3 N 117.32(16) . .
C8 C3 N 118.16(16) . .
C3 C4 C5 116.56(18) . .
C3 C4 C9 122.79(17) . .
C5 C4 C9 120.64(19) . .
C6 C5 C4 120.7(2) . .
C7 C6 C5 120.84(19) . .
C6 C7 C8 121.39(19) . .
C7 C8 C3 115.93(18) . .
C7 C8 C12 120.51(18) . .
C3 C8 C12 123.55(16) . .
C4 C9 C11 111.71(17) . .
C4 C9 C10 110.6(2) . .
C11 C9 C10 110.6(2) . .
C8 C12 C14 111.36(17) . .
C8 C12 C13 111.10(19) . .
C14 C12 C13 110.86(19) . .
C1 N C2 109.23(15) . .
C1 N C3 123.27(16) . .
C2 N C3 127.44(15) . .

loop_
_geom_bond_atom_site_label_1
_geom_bond_atom_site_label_2
_geom_bond_distance
_geom_bond_site_symmetry_2
C1 N 1.331(2) .
C1 N 1.331(2) 2_565
C2 C2 1.358(4) 2_565
C2 N 1.377(2) .
F1 Ga 1.7572(14) .
F2 Ga 1.7492(14) .
Ga F2 1.7492(14) 2_565
Ga F1 1.7572(14) 2_565
C3 C4 1.396(3) .
C3 C8 1.401(3) .
C3 N 1.451(2) .
C4 C5 1.396(3) .
C4 C9 1.522(3) .
C5 C6 1.384(3) .
C6 C7 1.378(3) .
C7 C8 1.397(3) .
C8 C12 1.514(3) .
C9 C11 1.523(3) .
C9 C10 1.525(3) .
C12 C14 1.533(3) .
C12 C13 1.536(3) .
